data_4311181
loop_
_publ_author_name
'Li-Hua Bi'
'Markus Reicke'
'Ulrich Kortz'
'Bineta Keita'
'Louis Nadjo'
'Ronald J. Clark'

_publ_contact_author_address
; 
International University Bremen
School of Engineering and Science
P.O. Box 750 561
28725 Bremen
Germany
;
_publ_contact_author_email
;
u.kortz@iu-bremen.de
;
_publ_contact_author_fax
;
+49-421-200 3229
;
_publ_contact_author_name
;
Ulrich KORTZ
;
_publ_contact_author_phone
;
+49-421-200 3235
;
_publ_section_title
;
 First Structurally Characterized Palladium(II)-Substituted Polyoxoanion:
 [Cs~2~Na(H~2~O)~10~Pd~3~(\a-Sb^III^W~9~O~33~)~2~]^9-^
;
_journal_name_full 'Inorganic Chemistry'
_journal_page_first 3915
_journal_page_last 3920
_journal_paper_doi 10.1021/ic049736d
_journal_volume 43
_journal_year 2004
_chemical_formula_sum 'Cs5 H59 K Na6 O92.5 Pd3 Sb2 W18'
_chemical_formula_weight 6253.2
_chemical_name_systematic
; 
 ? 
;
_space_group_IT_number 11
_symmetry_cell_setting monoclinic
_symmetry_space_group_name_Hall '-P 2yb'
_symmetry_space_group_name_H-M 'P 1 21/m 1'
_atom_sites_solution_hydrogens geom
_atom_sites_solution_primary direct
_atom_sites_solution_secondary difmap
_audit_creation_method SHELXL-97
_cell_angle_alpha 90.00
_cell_angle_beta 100.416(2)
_cell_angle_gamma 90.00
_cell_formula_units_Z 2
_cell_length_a 13.3963(13)
_cell_length_b 19.5970(19)
_cell_length_c 18.1723(17)
_cell_measurement_reflns_used 9275
_cell_measurement_temperature 173(2)
_cell_measurement_theta_max 28.30
_cell_measurement_theta_min 1.85
_cell_volume 4692.1(8)
_computing_cell_refinement 'Bruker SMART'
_computing_data_collection 'Bruker SMART'
_computing_data_reduction 'Bruker SAINT'
_computing_molecular_graphics 'Bruker SHELXTL'
_computing_publication_material 'Bruker SHELXTL'
_computing_structure_refinement 'SHELXL-97 (Sheldrick, 1997)'
_computing_structure_solution 'SHELXS-97 (Sheldrick, 1990)'
_diffrn_ambient_temperature 173(2)
_diffrn_measured_fraction_theta_full 0.998
_diffrn_measured_fraction_theta_max 0.998
_diffrn_measurement_device_type 'CCD area detector'
_diffrn_measurement_method 'phi and omega scans'
_diffrn_radiation_monochromator graphite
_diffrn_radiation_source 'fine-focus sealed tube'
_diffrn_radiation_type MoK\a
_diffrn_radiation_wavelength 0.71073
_diffrn_reflns_av_R_equivalents 0.0651
_diffrn_reflns_av_sigmaI/netI 0.0378
_diffrn_reflns_limit_h_max 17
_diffrn_reflns_limit_h_min -17
_diffrn_reflns_limit_k_max 26
_diffrn_reflns_limit_k_min -26
_diffrn_reflns_limit_l_max 24
_diffrn_reflns_limit_l_min -24
_diffrn_reflns_number 65274
_diffrn_reflns_theta_full 28.35
_diffrn_reflns_theta_max 28.35
_diffrn_reflns_theta_min 1.75
_diffrn_standards_decay_% 0
_exptl_absorpt_coefficient_mu 25.171
_exptl_absorpt_correction_T_max 0.1526
_exptl_absorpt_correction_T_min 0.0466
_exptl_absorpt_correction_type multi-scan
_exptl_absorpt_process_details SADABS
_exptl_crystal_colour yellow
_exptl_crystal_density_diffrn 4.369
_exptl_crystal_density_method 'not measured'
_exptl_crystal_description irregular
_exptl_crystal_F_000 5326
_exptl_crystal_size_max 0.19
_exptl_crystal_size_mid 0.15
_exptl_crystal_size_min 0.07
_refine_diff_density_max 4.120
_refine_diff_density_min -3.198
_refine_diff_density_rms 0.446
_refine_ls_extinction_method none
_refine_ls_goodness_of_fit_ref 1.240
_refine_ls_hydrogen_treatment mixed
_refine_ls_matrix_type full
_refine_ls_number_parameters 383
_refine_ls_number_reflns 12053
_refine_ls_number_restraints 0
_refine_ls_restrained_S_all 1.240
_refine_ls_R_factor_all 0.0619
_refine_ls_R_factor_gt 0.0576
_refine_ls_shift/su_max 0.000
_refine_ls_shift/su_mean 0.000
_refine_ls_structure_factor_coef Fsqd
_refine_ls_weighting_details 'calc w=1/[\s^2^(Fo^2^)+(0.0281P)^2^+248.7946P] where P=(Fo^2^+2Fc^2^)/3'
_refine_ls_weighting_scheme calc
_refine_ls_wR_factor_gt 0.1224
_refine_ls_wR_factor_ref 0.1243
_reflns_number_gt 11387
_reflns_number_total 12053
_reflns_threshold_expression >2sigma(I)
_cod_data_source_file ic049736dsi20040416_014826.cif
_cod_data_source_block test
_cod_depositor_comments
;
The following automatic conversions were performed:
'_symmetry_cell_setting' value 'Monoclinic' changed to 'monoclinic'
according to '/home/saulius/struct/CIF-dictionaries/cif_core.dic'
dictionary named 'cif_core.dic' version 2.4.1 from 2010-06-29.

Automatic conversion script
Id: cif_fix_enum 1527 2010-12-29 10:47:43Z saulius 
;
_cod_original_formula_sum 'Cs5 H59 K Na6 O92.50 Pd3 Sb2 W18'
_cod_database_code 4311181

loop_
_symmetry_equiv_pos_as_xyz
'x, y, z'
'-x, y+1/2, -z'
'-x, -y, -z'
'x, -y-1/2, z'

loop_
_atom_site_label
_atom_site_type_symbol
_atom_site_fract_x
_atom_site_fract_y
_atom_site_fract_z
_atom_site_U_iso_or_equiv
_atom_site_adp_type
_atom_site_occupancy
_atom_site_symmetry_multiplicity
_atom_site_calc_flag
_atom_site_refinement_flags
_atom_site_disorder_assembly
_atom_site_disorder_group
W1 W 0.44452(6) 0.2500 0.22979(4) 0.01508(16) Uani 1 2 d S . .
W2 W 0.20067(4) 0.34468(3) 0.19854(3) 0.01598(12) Uani 1 1 d . . .
W3 W 0.51452(4) 0.33442(3) 0.08754(3) 0.01315(11) Uani 1 1 d . . .
W4 W 0.26950(4) 0.43025(3) 0.05625(3) 0.01358(11) Uani 1 1 d . . .
W5 W 0.05255(4) 0.34547(3) 0.02969(3) 0.01491(12) Uani 1 1 d . . .
W6 W 0.51296(4) 0.33445(3) -0.25343(3) 0.01422(11) Uani 1 1 d . . .
W7 W 0.26739(4) 0.42983(3) -0.28468(3) 0.01368(11) Uani 1 1 d . . .
W8 W 0.04995(4) 0.34499(3) -0.31370(3) 0.01373(11) Uani 1 1 d . . .
W9 W 0.44004(6) 0.2500 -0.41412(4) 0.01684(16) Uani 1 2 d S . .
W10 W 0.19640(4) 0.34431(3) -0.44483(3) 0.01466(12) Uani 1 1 d . . .
Pd1 Pd 0.47000(11) 0.2500 -0.08819(8) 0.0122(3) Uani 1 2 d S . .
Pd2 Pd 0.18155(8) 0.36199(5) -0.12538(5) 0.01227(19) Uani 1 1 d . . .
Sb1 Sb 0.27896(9) 0.2500 0.02392(6) 0.0105(2) Uani 1 2 d S . .
Sb2 Sb 0.27741(9) 0.2500 -0.24954(7) 0.0106(2) Uani 1 2 d S . .
Cs1 Cs 0.07659(16) 0.2500 -0.63909(10) 0.0255(4) Uani 0.75 2 d SP . .
Cs2 Cs 0.53744(13) 0.54204(9) -0.26703(11) 0.0439(4) Uani 0.75 1 d P . .
Cs3 Cs 0.46483(16) 0.46228(10) -0.08984(12) 0.0263(4) Uani 0.50 1 d P . .
Cs4 Cs -0.05079(15) 0.46908(9) -0.14730(11) 0.0459(4) Uani 0.75 1 d P . .
Cs5 Cs 0.2856(6) 0.2500 -0.6123(4) 0.052(2) Uani 0.25 2 d SP . .
K1 K -0.2055(6) 0.2500 0.0598(5) 0.063(2) Uani 1 2 d S . .
Na1 Na -0.0111(7) 0.2500 -0.1493(5) 0.0256(19) Uani 1 2 d S . .
Na2 Na 0.1814(7) 0.4621(4) -0.6240(4) 0.0407(18) Uani 1 1 d . . .
O12 O 0.3396(7) 0.3159(5) 0.2270(5) 0.0163(19) Uiso 1 1 d . . .
O13 O 0.5244(7) 0.3189(5) 0.1965(5) 0.0124(18) Uiso 1 1 d . . .
O1T O 0.4954(12) 0.2500 0.3242(8) 0.022(3) Uiso 1 2 d S . .
O13S O 0.4011(10) 0.2500 0.1017(7) 0.012(3) Uiso 1 2 d S . .
O24 O 0.2470(8) 0.4266(5) 0.1614(6) 0.019(2) Uiso 1 1 d . . .
O25 O 0.0700(7) 0.3569(5) 0.1386(5) 0.0146(19) Uiso 1 1 d . . .
O2A O 0.1671(12) 0.2500 0.2054(8) 0.022(3) Uiso 1 2 d S . .
O2T O 0.1741(8) 0.3717(6) 0.2824(6) 0.020(2) Uiso 1 1 d . . .
O245 O 0.2175(7) 0.3221(5) 0.0771(5) 0.0154(19) Uiso 1 1 d . . .
O34 O 0.4042(7) 0.3955(5) 0.0919(5) 0.0136(18) Uiso 1 1 d . . .
O3A O 0.5905(10) 0.2500 0.0939(7) 0.014(3) Uiso 1 2 d S . .
O3T O 0.6120(8) 0.3923(6) 0.0924(6) 0.024(2) Uiso 1 1 d . . .
O3PD O 0.4736(7) 0.3221(5) -0.0113(5) 0.0144(19) Uiso 1 1 d . . .
O45 O 0.1235(7) 0.4332(5) 0.0332(5) 0.0153(19) Uiso 1 1 d . . .
O4T O 0.2983(8) 0.5168(6) 0.0520(6) 0.021(2) Uiso 1 1 d . . .
O4PD O 0.2727(7) 0.4010(5) -0.0380(5) 0.0157(19) Uiso 1 1 d . . .
O5A O 0.0297(11) 0.2500 0.0439(8) 0.017(3) Uiso 1 2 d S . .
O5T O -0.0712(8) 0.3755(5) 0.0072(6) 0.019(2) Uiso 1 1 d . . .
O5PD O 0.0864(7) 0.3283(5) -0.0612(5) 0.0157(19) Uiso 1 1 d . . .
O67 O 0.4020(7) 0.3951(5) -0.2855(5) 0.0149(19) Uiso 1 1 d . . .
O69 O 0.5204(7) 0.3190(5) -0.3596(5) 0.0167(19) Uiso 1 1 d . . .
O6A O 0.5906(10) 0.2500 -0.2386(8) 0.015(3) Uiso 1 2 d S . .
O6T O 0.6117(9) 0.3929(6) -0.2344(6) 0.025(2) Uiso 1 1 d . . .
O69S O 0.4018(10) 0.2500 -0.2945(7) 0.013(3) Uiso 1 2 d S . .
O6PD O 0.4773(7) 0.3222(5) -0.1633(5) 0.0162(19) Uiso 1 1 d . . .
O78 O 0.1196(7) 0.4321(5) -0.2995(5) 0.0136(18) Uiso 1 1 d . . .
O7T O 0.2948(8) 0.5162(6) -0.2732(6) 0.022(2) Uiso 1 1 d . . .
O710 O 0.2431(8) 0.4267(5) -0.3959(6) 0.018(2) Uiso 1 1 d . . .
O781 O 0.2163(7) 0.3219(5) -0.3185(5) 0.0120(18) Uiso 1 1 d . . .
O7PD O 0.2717(7) 0.4008(5) -0.1896(5) 0.0153(19) Uiso 1 1 d . . .
O8A O 0.0279(11) 0.2500 -0.3335(8) 0.016(3) Uiso 1 2 d S . .
O8T O -0.0732(8) 0.3742(6) -0.3237(6) 0.021(2) Uiso 1 1 d . . .
O810 O 0.0673(7) 0.3571(5) -0.4187(5) 0.0149(19) Uiso 1 1 d . . .
O8PD O 0.0855(8) 0.3285(5) -0.2141(6) 0.017(2) Uiso 1 1 d . . .
O9T O 0.4888(11) 0.2500 -0.4962(8) 0.020(3) Uiso 1 2 d S . .
O910 O 0.3336(8) 0.3159(5) -0.4380(6) 0.018(2) Uiso 1 1 d . . .
O10A O 0.1622(10) 0.2500 -0.4599(8) 0.015(3) Uiso 1 2 d S . .
O10T O 0.1696(8) 0.3727(6) -0.5357(6) 0.021(2) Uiso 1 1 d . . .
O1W O 0.1641(9) 0.5475(6) -0.1253(7) 0.030(3) Uiso 1 1 d . . .
O2W O 0.2158(11) 0.5273(8) -0.5086(8) 0.042(3) Uiso 1 1 d . . .
O3W O -0.2837(11) 0.3269(8) -0.0687(8) 0.045(3) Uiso 1 1 d . . .
O4W O 0.0020(11) 0.4570(8) -0.6520(8) 0.047(4) Uiso 1 1 d . . .
O5W O 0.3192(13) 0.5013(9) -0.1093(9) 0.054(4) Uiso 1 1 d . . .
O6W O -0.1415(13) 0.3370(9) -0.1661(10) 0.056(4) Uiso 1 1 d . . .
O7W O -0.2345(14) 0.3880(10) 0.0297(10) 0.063(5) Uiso 1 1 d . . .
O8W O -0.0764(14) 0.3853(10) -0.5399(11) 0.067(5) Uiso 1 1 d . . .
O9W O 0.4540(15) 0.4564(11) -0.4396(11) 0.071(5) Uiso 1 1 d . . .
O10W O -0.2224(16) 0.3691(11) -0.2761(12) 0.078(6) Uiso 1 1 d . . .
O11W O 0.3739(16) 0.5580(12) -0.5174(12) 0.081(6) Uiso 1 1 d . . .
O12W O 0.3544(16) 0.4151(11) -0.5967(12) 0.079(6) Uiso 1 1 d . . .
O13W O 0.708(2) 0.3399(14) 0.2973(15) 0.037(6) Uiso 0.50 1 d P . .
O14W O 0.227(2) 0.5458(15) -0.7045(16) 0.040(6) Uiso 0.50 1 d P . .
O15W O 0.7674(16) 0.2500 -0.2951(11) 0.042(5) Uiso 1 2 d S . .
O16W O -0.091(3) 0.3667(18) 0.2413(18) 0.054(8) Uiso 0.50 1 d P . .
O17W O -0.058(2) 0.2500 0.1883(18) 0.084(9) Uiso 1 2 d S . .
O18W O 0.776(4) 0.2500 -0.448(3) 0.062(13) Uiso 0.50 2 d SP . .

loop_
_atom_site_aniso_label
_atom_site_aniso_U_11
_atom_site_aniso_U_22
_atom_site_aniso_U_33
_atom_site_aniso_U_23
_atom_site_aniso_U_13
_atom_site_aniso_U_12
W1 0.0177(4) 0.0169(4) 0.0103(3) 0.000 0.0017(3) 0.000
W2 0.0201(3) 0.0181(3) 0.0107(2) -0.0025(2) 0.0053(2) 0.0020(2)
W3 0.0165(3) 0.0093(2) 0.0140(2) -0.00122(19) 0.00361(19) -0.00165(19)
W4 0.0172(3) 0.0111(2) 0.0129(2) -0.00191(19) 0.00371(19) -0.00009(19)
W5 0.0139(2) 0.0186(3) 0.0128(2) -0.0017(2) 0.00391(19) 0.0016(2)
W6 0.0174(3) 0.0116(2) 0.0147(2) 0.00092(19) 0.0058(2) -0.0016(2)
W7 0.0183(3) 0.0104(2) 0.0129(2) 0.00062(19) 0.00446(19) -0.00107(19)
W8 0.0148(2) 0.0144(3) 0.0121(2) 0.00111(19) 0.00289(19) 0.0009(2)
W9 0.0194(4) 0.0196(4) 0.0134(3) 0.000 0.0083(3) 0.000
W10 0.0211(3) 0.0130(3) 0.0102(2) 0.00203(19) 0.00375(19) 0.0004(2)
Pd1 0.0173(7) 0.0088(6) 0.0110(6) 0.000 0.0036(5) 0.000
Pd2 0.0152(5) 0.0111(5) 0.0107(4) -0.0005(4) 0.0029(3) -0.0004(4)
Sb1 0.0133(6) 0.0093(5) 0.0093(5) 0.000 0.0031(4) 0.000
Sb2 0.0133(6) 0.0090(5) 0.0099(5) 0.000 0.0027(4) 0.000
Cs1 0.0389(11) 0.0240(9) 0.0133(7) 0.000 0.0041(7) 0.000
Cs2 0.0392(9) 0.0297(8) 0.0620(11) -0.0113(8) 0.0068(8) -0.0040(7)
Cs3 0.0286(10) 0.0142(8) 0.0358(11) -0.0032(8) 0.0050(8) -0.0054(7)
Cs4 0.0575(11) 0.0331(9) 0.0486(10) -0.0004(7) 0.0133(8) 0.0157(8)
Cs5 0.055(5) 0.089(6) 0.015(3) 0.000 0.012(3) 0.000
K1 0.041(4) 0.079(6) 0.070(5) 0.000 0.012(4) 0.000
Na1 0.025(5) 0.020(4) 0.032(5) 0.000 0.005(4) 0.000
Na2 0.057(5) 0.039(4) 0.027(4) 0.005(3) 0.011(3) -0.008(4)

loop_
_atom_type_symbol
_atom_type_description
_atom_type_scat_dispersion_real
_atom_type_scat_dispersion_imag
_atom_type_scat_source
O O 0.0106 0.0060 'International Tables Vol C Tables 4.2.6.8 and 6.1.1.4'
Pd Pd -0.9988 1.0072 'International Tables Vol C Tables 4.2.6.8 and 6.1.1.4'
Sb Sb -0.5866 1.5461 'International Tables Vol C Tables 4.2.6.8 and 6.1.1.4'
Cs Cs -0.3680 2.1192 'International Tables Vol C Tables 4.2.6.8 and 6.1.1.4'
W W -0.8490 6.8722 'International Tables Vol C Tables 4.2.6.8 and 6.1.1.4'
Na Na 0.0362 0.0249 'International Tables Vol C Tables 4.2.6.8 and 6.1.1.4'
K K 0.2009 0.2494 'International Tables Vol C Tables 4.2.6.8 and 6.1.1.4'

loop_
_geom_angle_atom_site_label_1
_geom_angle_atom_site_label_2
_geom_angle_atom_site_label_3
_geom_angle
_geom_angle_site_symmetry_1
_geom_angle_site_symmetry_3
_geom_angle_publ_flag
O1T W1 O13 100.0(4) . 4_565 ?
O1T W1 O13 100.0(4) . . ?
O13 W1 O13 91.3(6) 4_565 . ?
O1T W1 O12 100.5(5) . 4_565 ?
O13 W1 O12 88.0(4) 4_565 4_565 ?
O13 W1 O12 159.3(4) . 4_565 ?
O1T W1 O12 100.5(5) . . ?
O13 W1 O12 159.3(4) 4_565 . ?
O13 W1 O12 88.0(4) . . ?
O12 W1 O12 85.5(6) 4_565 . ?
O1T W1 O13S 171.6(6) . . ?
O13 W1 O13S 74.3(4) 4_565 . ?
O13 W1 O13S 74.3(4) . . ?
O12 W1 O13S 85.6(4) 4_565 . ?
O12 W1 O13S 85.6(4) . . ?
O1T W1 Cs5 55.6(5) . 1_556 ?
O13 W1 Cs5 131.1(3) 4_565 1_556 ?
O13 W1 Cs5 131.1(3) . 1_556 ?
O12 W1 Cs5 61.1(3) 4_565 1_556 ?
O12 W1 Cs5 61.1(3) . 1_556 ?
O13S W1 Cs5 132.8(3) . 1_556 ?
O1T W1 Cs2 80.59(3) . 3_665 ?
O13 W1 Cs2 137.6(3) 4_565 3_665 ?
O13 W1 Cs2 47.7(3) . 3_665 ?
O12 W1 Cs2 134.0(3) 4_565 3_665 ?
O12 W1 Cs2 49.9(3) . 3_665 ?
O13S W1 Cs2 99.37(3) . 3_665 ?
Cs5 W1 Cs2 84.39(3) 1_556 3_665 ?
O1T W1 Cs2 80.59(3) . 2_645 ?
O13 W1 Cs2 47.7(3) 4_565 2_645 ?
O13 W1 Cs2 137.6(3) . 2_645 ?
O12 W1 Cs2 49.9(3) 4_565 2_645 ?
O12 W1 Cs2 134.0(3) . 2_645 ?
O13S W1 Cs2 99.37(3) . 2_645 ?
Cs5 W1 Cs2 84.39(3) 1_556 2_645 ?
Cs2 W1 Cs2 161.16(6) 3_665 2_645 ?
O2T W2 O24 101.0(5) . . ?
O2T W2 O25 98.8(5) . . ?
O24 W2 O25 90.9(4) . . ?
O2T W2 O2A 98.8(6) . . ?
O24 W2 O2A 160.2(5) . . ?
O25 W2 O2A 87.5(5) . . ?
O2T W2 O12 101.4(5) . . ?
O24 W2 O12 88.9(4) . . ?
O25 W2 O12 159.4(4) . . ?
O2A W2 O12 85.8(5) . . ?
O2T W2 O245 170.5(4) . . ?
O24 W2 O245 74.1(4) . . ?
O25 W2 O245 73.4(4) . . ?
O2A W2 O245 86.6(5) . . ?
O12 W2 O245 86.8(4) . . ?
O2T W2 Cs5 55.6(4) . 1_556 ?
O24 W2 Cs5 131.2(3) . 1_556 ?
O25 W2 Cs5 131.2(3) . 1_556 ?
O2A W2 Cs5 61.1(5) . 1_556 ?
O12 W2 Cs5 60.5(3) . 1_556 ?
O245 W2 Cs5 133.8(3) . 1_556 ?
O2T W2 Cs1 47.1(4) . 1_556 ?
O24 W2 Cs1 147.9(3) . 1_556 ?
O25 W2 Cs1 91.1(3) . 1_556 ?
O2A W2 Cs1 51.9(4) . 1_556 ?
O12 W2 Cs1 99.9(3) . 1_556 ?
O245 W2 Cs1 136.7(2) . 1_556 ?
Cs5 W2 Cs1 40.31(12) 1_556 1_556 ?
O2T W2 Cs2 82.4(4) . 3_665 ?
O24 W2 Cs2 48.5(3) . 3_665 ?
O25 W2 Cs2 138.2(3) . 3_665 ?
O2A W2 Cs2 133.9(5) . 3_665 ?
O12 W2 Cs2 49.6(3) . 3_665 ?
O245 W2 Cs2 99.6(2) . 3_665 ?
Cs5 W2 Cs2 83.90(11) 1_556 3_665 ?
Cs1 W2 Cs2 117.31(4) 1_556 3_665 ?
O2T W2 Cs4 76.1(4) . 3_565 ?
O24 W2 Cs4 49.9(3) . 3_565 ?
O25 W2 Cs4 53.7(3) . 3_565 ?
O2A W2 Cs4 138.5(4) . 3_565 ?
O12 W2 Cs4 135.8(3) . 3_565 ?
O245 W2 Cs4 94.6(2) . 3_565 ?
Cs5 W2 Cs4 131.60(7) 1_556 3_565 ?
Cs1 W2 Cs4 108.37(3) 1_556 3_565 ?
Cs2 W2 Cs4 86.89(4) 3_665 3_565 ?
O3T W3 O3PD 103.4(5) . . ?
O3T W3 O34 99.8(5) . . ?
O3PD W3 O34 91.6(4) . . ?
O3T W3 O3A 100.1(5) . . ?
O3PD W3 O3A 90.4(5) . . ?
O34 W3 O3A 159.0(4) . . ?
O3T W3 O13 97.9(5) . . ?
O3PD W3 O13 158.5(4) . . ?
O34 W3 O13 88.1(4) . . ?
O3A W3 O13 82.5(5) . . ?
O3T W3 O13S 169.4(5) . . ?
O3PD W3 O13S 85.8(4) . . ?
O34 W3 O13S 85.1(4) . . ?
O3A W3 O13S 74.2(4) . . ?
O13 W3 O13S 72.7(4) . . ?
O3T W3 Cs3 44.8(4) . 3_665 ?
O3PD W3 Cs3 98.8(3) . 3_665 ?
O34 W3 Cs3 55.1(3) . 3_665 ?
O3A W3 Cs3 144.9(3) . 3_665 ?
O13 W3 Cs3 98.7(3) . 3_665 ?
O13S W3 Cs3 139.9(2) . 3_665 ?
O3T W3 Cs3 69.3(4) . . ?
O3PD W3 Cs3 46.4(3) . . ?
O34 W3 Cs3 68.2(3) . . ?
O3A W3 Cs3 125.9(4) . . ?
O13 W3 Cs3 149.6(3) . . ?
O13S W3 Cs3 121.4(3) . . ?
Cs3 W3 Cs3 52.48(5) 3_665 . ?
O3T W3 Cs2 79.2(4) . 3_665 ?
O3PD W3 Cs2 141.9(3) . 3_665 ?
O34 W3 Cs2 51.1(3) . 3_665 ?
O3A W3 Cs2 127.1(4) . 3_665 ?
O13 W3 Cs2 46.1(3) . 3_665 ?
O13S W3 Cs2 97.0(3) . 3_665 ?
Cs3 W3 Cs2 55.96(4) 3_665 3_665 ?
Cs3 W3 Cs2 103.56(4) . 3_665 ?
O4T W4 O4PD 102.9(5) . . ?
O4T W4 O45 100.7(5) . . ?
O4PD W4 O45 90.0(4) . . ?
O4T W4 O34 99.0(4) . . ?
O4PD W4 O34 91.5(4) . . ?
O45 W4 O34 159.4(4) . . ?
O4T W4 O24 98.7(5) . . ?
O4PD W4 O24 158.3(4) . . ?
O45 W4 O24 83.5(4) . . ?
O34 W4 O24 87.7(4) . . ?
O4T W4 O245 170.5(4) . . ?
O4PD W4 O245 85.6(4) . . ?
O45 W4 O245 74.7(4) . . ?
O34 W4 O245 84.9(4) . . ?
O24 W4 O245 72.7(4) . . ?
O4T W4 Cs3 46.5(3) . 3_665 ?
O4PD W4 Cs3 97.8(3) . 3_665 ?
O45 W4 Cs3 147.2(3) . 3_665 ?
O34 W4 Cs3 52.8(3) . 3_665 ?
O24 W4 Cs3 98.9(3) . 3_665 ?
O245 W4 Cs3 137.5(2) . 3_665 ?
O4T W4 Cs3 69.5(3) . . ?
O4PD W4 Cs3 46.4(3) . . ?
O45 W4 Cs3 126.6(3) . . ?
O34 W4 Cs3 66.7(3) . . ?
O24 W4 Cs3 148.6(3) . . ?
O245 W4 Cs3 119.9(2) . . ?
Cs3 W4 Cs3 51.46(5) 3_665 . ?
O4T W4 Cs4 74.4(3) . 3_565 ?
O4PD W4 Cs4 132.1(3) . 3_565 ?
O45 W4 Cs4 46.0(3) . 3_565 ?
O34 W4 Cs4 136.4(3) . 3_565 ?
O24 W4 Cs4 52.4(3) . 3_565 ?
O245 W4 Cs4 96.7(2) . 3_565 ?
Cs3 W4 Cs4 110.90(4) 3_665 3_565 ?
Cs3 W4 Cs4 140.40(4) . 3_565 ?
O4T W4 Cs2 79.2(3) . 3_665 ?
O4PD W4 Cs2 140.9(3) . 3_665 ?
O45 W4 Cs2 128.4(3) . 3_665 ?
O34 W4 Cs2 50.4(3) . 3_665 ?
O24 W4 Cs2 46.5(3) . 3_665 ?
O245 W4 Cs2 97.1(2) . 3_665 ?
Cs3 W4 Cs2 55.10(4) 3_665 3_665 ?
Cs3 W4 Cs2 102.03(4) . 3_665 ?
Cs4 W4 Cs2 86.44(4) 3_565 3_665 ?
O5T W5 O5PD 103.5(5) . . ?
O5T W5 O5A 101.1(5) . . ?
O5PD W5 O5A 90.8(5) . . ?
O5T W5 O45 98.4(5) . . ?
O5PD W5 O45 89.6(4) . . ?
O5A W5 O45 159.8(5) . . ?
O5T W5 O25 97.7(4) . . ?
O5PD W5 O25 158.6(4) . . ?
O5A W5 O25 88.2(5) . . ?
O45 W5 O25 84.2(4) . . ?
O5T W5 O245 168.7(4) . . ?
O5PD W5 O245 85.5(4) . . ?
O5A W5 O245 85.4(5) . . ?
O45 W5 O245 74.5(4) . . ?
O25 W5 O245 73.1(4) . . ?
O5T W5 Na1 84.6(4) . . ?
O5PD W5 Na1 33.7(3) . . ?
O5A W5 Na1 67.0(4) . . ?
O45 W5 Na1 120.2(3) . . ?
O25 W5 Na1 155.1(3) . . ?
O245 W5 Na1 106.5(3) . . ?
O5T W5 K1 52.2(4) . . ?
O5PD W5 K1 113.3(3) . . ?
O5A W5 K1 51.1(4) . . ?
O45 W5 K1 145.2(3) . . ?
O25 W5 K1 82.3(3) . . ?
O245 W5 K1 130.6(3) . . ?
Na1 W5 K1 79.59(18) . . ?
O5T W5 Cs4 55.8(3) . . ?
O5PD W5 Cs4 59.9(3) . . ?
O5A W5 Cs4 130.3(4) . . ?
O45 W5 Cs4 66.2(3) . . ?
O25 W5 Cs4 133.7(3) . . ?
O245 W5 Cs4 126.2(2) . . ?
Na1 W5 Cs4 67.41(8) . . ?
K1 W5 Cs4 101.84(11) . . ?
O5T W5 Cs4 74.6(3) . 3_565 ?
O5PD W5 Cs4 130.1(3) . 3_565 ?
O5A W5 Cs4 139.1(4) . 3_565 ?
O45 W5 Cs4 43.5(3) . 3_565 ?
O25 W5 Cs4 53.2(3) . 3_565 ?
O245 W5 Cs4 94.4(3) . 3_565 ?
Na1 W5 Cs4 148.86(9) . 3_565 ?
K1 W5 Cs4 104.26(8) . 3_565 ?
Cs4 W5 Cs4 81.67(4) . 3_565 ?
O6T W6 O6PD 103.0(5) . . ?
O6T W6 O67 99.9(5) . . ?
O6PD W6 O67 92.3(4) . . ?
O6T W6 O6A 99.5(5) . . ?
O6PD W6 O6A 89.0(5) . . ?
O67 W6 O6A 159.7(5) . . ?
O6T W6 O69 97.1(5) . . ?
O6PD W6 O69 159.5(4) . . ?
O67 W6 O69 88.3(4) . . ?
O6A W6 O69 83.4(5) . . ?
O6T W6 O69S 168.8(5) . . ?
O6PD W6 O69S 86.3(5) . . ?
O67 W6 O69S 85.7(4) . . ?
O6A W6 O69S 74.1(4) . . ?
O69 W6 O69S 73.3(4) . . ?
O6T W6 Cs3 70.2(4) . . ?
O6PD W6 Cs3 46.2(3) . . ?
O67 W6 Cs3 67.6(3) . . ?
O6A W6 Cs3 125.4(4) . . ?
O69 W6 Cs3 149.3(3) . . ?
O69S W6 Cs3 121.0(3) . . ?
O6T W6 Cs2 44.7(4) . . ?
O6PD W6 Cs2 103.0(3) . . ?
O67 W6 Cs2 55.2(3) . . ?
O6A W6 Cs2 143.8(3) . . ?
O69 W6 Cs2 94.3(3) . . ?
O69S W6 Cs2 139.7(2) . . ?
Cs3 W6 Cs2 56.74(4) . . ?
O7T W7 O7PD 102.8(5) . . ?
O7T W7 O67 99.6(5) . . ?
O7PD W7 O67 91.6(4) . . ?
O7T W7 O78 100.5(5) . . ?
O7PD W7 O78 89.7(4) . . ?
O67 W7 O78 159.0(4) . . ?
O7T W7 O710 98.3(5) . . ?
O7PD W7 O710 158.7(4) . . ?
O67 W7 O710 87.9(4) . . ?
O78 W7 O710 83.4(4) . . ?
O7T W7 O781 170.5(4) . . ?
O7PD W7 O781 85.5(4) . . ?
O67 W7 O781 84.6(4) . . ?
O78 W7 O781 74.6(4) . . ?
O710 W7 O781 73.2(4) . . ?
O7T W7 Cs3 69.7(4) . . ?
O7PD W7 Cs3 46.7(3) . . ?
O67 W7 Cs3 66.5(3) . . ?
O78 W7 Cs3 126.9(3) . . ?
O710 W7 Cs3 148.3(3) . . ?
O781 W7 Cs3 119.8(2) . . ?
O7T W7 Cs2 47.1(4) . . ?
O7PD W7 Cs2 102.3(3) . . ?
O67 W7 Cs2 52.5(3) . . ?
O78 W7 Cs2 147.0(3) . . ?
O710 W7 Cs2 94.3(3) . . ?
O781 W7 Cs2 136.2(2) . . ?
Cs3 W7 Cs2 55.64(4) . . ?
O8T W8 O8PD 103.8(5) . . ?
O8T W8 O8A 101.0(6) . . ?
O8PD W8 O8A 91.0(5) . . ?
O8T W8 O78 98.6(5) . . ?
O8PD W8 O78 89.5(4) . . ?
O8A W8 O78 159.6(5) . . ?
O8T W8 O810 97.8(4) . . ?
O8PD W8 O810 158.1(4) . . ?
O8A W8 O810 88.6(5) . . ?
O78 W8 O810 83.4(4) . . ?
O8T W8 O781 168.5(4) . . ?
O8PD W8 O781 85.5(4) . . ?
O8A W8 O781 85.3(5) . . ?
O78 W8 O781 74.4(4) . . ?
O810 W8 O781 72.7(4) . . ?
O8T W8 Cs4 57.9(4) . . ?
O8PD W8 Cs4 57.1(3) . . ?
O8A W8 Cs4 129.0(4) . . ?
O78 W8 Cs4 67.2(3) . . ?
O810 W8 Cs4 136.0(3) . . ?
O781 W8 Cs4 124.9(2) . . ?
O9T W9 O69 100.5(5) . . ?
O9T W9 O69 100.5(5) . 4_565 ?
O69 W9 O69 91.2(6) . 4_565 ?
O9T W9 O910 100.8(5) . 4_565 ?
O69 W9 O910 158.5(4) . 4_565 ?
O69 W9 O910 88.1(4) 4_565 4_565 ?
O9T W9 O910 100.8(5) . . ?
O69 W9 O910 88.1(4) . . ?
O69 W9 O910 158.5(4) 4_565 . ?
O910 W9 O910 84.8(6) 4_565 . ?
O9T W9 O69S 170.7(6) . . ?
O69 W9 O69S 73.2(4) . . ?
O69 W9 O69S 73.2(4) 4_565 . ?
O910 W9 O69S 86.0(4) 4_565 . ?
O910 W9 O69S 86.0(4) . . ?
O9T W9 Cs5 54.0(5) . . ?
O69 W9 Cs5 130.8(3) . . ?
O69 W9 Cs5 130.8(3) 4_565 . ?
O910 W9 Cs5 62.1(3) 4_565 . ?
O910 W9 Cs5 62.1(3) . . ?
O69S W9 Cs5 135.2(3) . . ?
O10T W10 O810 99.0(5) . . ?
O10T W10 O710 99.8(5) . . ?
O810 W10 O710 90.5(4) . . ?
O10T W10 O910 100.9(5) . . ?
O810 W10 O910 159.8(4) . . ?
O710 W10 O910 89.2(4) . . ?
O10T W10 O10A 99.9(5) . . ?
O810 W10 O10A 87.6(5) . . ?
O710 W10 O10A 160.3(5) . . ?
O910 W10 O10A 86.0(5) . . ?
O10T W10 O781 170.3(4) . . ?
O810 W10 O781 73.8(4) . . ?
O710 W10 O781 74.1(4) . . ?
O910 W10 O781 86.7(4) . . ?
O10A W10 O781 86.6(5) . . ?
O10T W10 Cs5 56.4(4) . . ?
O810 W10 Cs5 132.6(3) . . ?
O710 W10 Cs5 130.1(3) . . ?
O910 W10 Cs5 59.2(3) . . ?
O10A W10 Cs5 62.1(4) . . ?
O781 W10 Cs5 133.3(2) . . ?
O10T W10 Cs1 47.8(4) . . ?
O810 W10 Cs1 92.5(3) . . ?
O710 W10 Cs1 147.5(3) . . ?
O910 W10 Cs1 98.6(3) . . ?
O10A W10 Cs1 52.2(4) . . ?
O781 W10 Cs1 137.5(2) . . ?
Cs5 W10 Cs1 40.35(13) . . ?
O3PD Pd1 O3PD 90.9(6) . 4_565 ?
O3PD Pd1 O6PD 175.8(4) . 4_565 ?
O3PD Pd1 O6PD 88.8(4) 4_565 4_565 ?
O3PD Pd1 O6PD 88.8(4) . . ?
O3PD Pd1 O6PD 175.8(4) 4_565 . ?
O6PD Pd1 O6PD 91.2(6) 4_565 . ?
O3PD Pd1 Cs3 135.7(3) . 4_565 ?
O3PD Pd1 Cs3 44.8(3) 4_565 4_565 ?
O6PD Pd1 Cs3 44.2(3) 4_565 4_565 ?
O6PD Pd1 Cs3 135.4(3) . 4_565 ?
O3PD Pd1 Cs3 44.8(3) . . ?
O3PD Pd1 Cs3 135.7(3) 4_565 . ?
O6PD Pd1 Cs3 135.4(3) 4_565 . ?
O6PD Pd1 Cs3 44.2(3) . . ?
Cs3 Pd1 Cs3 178.06(7) 4_565 . ?
O4PD Pd2 O7PD 88.3(4) . . ?
O4PD Pd2 O8PD 176.4(4) . . ?
O7PD Pd2 O8PD 91.4(4) . . ?
O4PD Pd2 O5PD 91.5(4) . . ?
O7PD Pd2 O5PD 176.6(4) . . ?
O8PD Pd2 O5PD 88.7(4) . . ?
O4PD Pd2 Na1 135.0(3) . . ?
O7PD Pd2 Na1 135.5(3) . . ?
O8PD Pd2 Na1 46.2(3) . . ?
O5PD Pd2 Na1 45.6(3) . . ?
O4PD Pd2 Cs4 104.6(3) . . ?
O7PD Pd2 Cs4 108.0(3) . . ?
O8PD Pd2 Cs4 72.1(3) . . ?
O5PD Pd2 Cs4 68.8(3) . . ?
Na1 Pd2 Cs4 75.27(11) . . ?
O4PD Pd2 Cs3 44.6(3) . . ?
O7PD Pd2 Cs3 44.1(3) . . ?
O8PD Pd2 Cs3 135.4(3) . . ?
O5PD Pd2 Cs3 135.9(3) . . ?
Na1 Pd2 Cs3 166.93(11) . . ?
Cs4 Pd2 Cs3 117.79(5) . . ?
O13S Sb1 O245 90.8(4) . . ?
O13S Sb1 O245 90.8(4) . 4_565 ?
O245 Sb1 O245 91.4(6) . 4_565 ?
O781 Sb2 O781 91.8(5) 4_565 . ?
O781 Sb2 O69S 91.2(4) 4_565 . ?
O781 Sb2 O69S 91.2(4) . . ?
Cs5 Cs1 O10T 67.5(2) . . ?
Cs5 Cs1 O10T 67.5(2) . 4_565 ?
O10T Cs1 O10T 98.9(4) . 4_565 ?
Cs5 Cs1 O2T 65.9(2) . 4_564 ?
O10T Cs1 O2T 133.4(3) . 4_564 ?
O10T Cs1 O2T 63.1(3) 4_565 4_564 ?
Cs5 Cs1 O2T 65.9(2) . 1_554 ?
O10T Cs1 O2T 63.1(3) . 1_554 ?
O10T Cs1 O2T 133.4(3) 4_565 1_554 ?
O2T Cs1 O2T 97.2(4) 4_564 1_554 ?
Cs5 Cs1 O10A 70.1(3) . . ?
O10T Cs1 O10A 51.4(2) . . ?
O10T Cs1 O10A 51.4(2) 4_565 . ?
O2T Cs1 O10A 110.5(2) 4_564 . ?
O2T Cs1 O10A 110.5(2) 1_554 . ?
Cs5 Cs1 O2A 68.2(3) . 1_554 ?
O10T Cs1 O2A 110.2(3) . 1_554 ?
O10T Cs1 O2A 110.2(2) 4_565 1_554 ?
O2T Cs1 O2A 50.6(2) 4_564 1_554 ?
O2T Cs1 O2A 50.6(2) 1_554 1_554 ?
O10A Cs1 O2A 138.3(4) . 1_554 ?
Cs5 Cs1 O17W 121.7(6) . 1_554 ?
O10T Cs1 O17W 130.4(2) . 1_554 ?
O10T Cs1 O17W 130.4(2) 4_565 1_554 ?
O2T Cs1 O17W 76.8(4) 4_564 1_554 ?
O2T Cs1 O17W 76.8(4) 1_554 1_554 ?
O10A Cs1 O17W 168.1(6) . 1_554 ?
O2A Cs1 O17W 53.5(6) 1_554 1_554 ?
Cs5 Cs1 O16W 127.1(5) . 4_564 ?
O10T Cs1 O16W 165.2(6) . 4_564 ?
O10T Cs1 O16W 90.7(6) 4_565 4_564 ?
O2T Cs1 O16W 61.3(6) 4_564 4_564 ?
O2T Cs1 O16W 117.6(6) 1_554 4_564 ?
O10A Cs1 O16W 131.8(5) . 4_564 ?
O2A Cs1 O16W 76.6(6) 1_554 4_564 ?
O17W Cs1 O16W 42.7(6) 1_554 4_564 ?
Cs5 Cs1 O16W 127.1(5) . 1_554 ?
O10T Cs1 O16W 90.7(6) . 1_554 ?
O10T Cs1 O16W 165.2(6) 4_565 1_554 ?
O2T Cs1 O16W 117.6(6) 4_564 1_554 ?
O2T Cs1 O16W 61.3(6) 1_554 1_554 ?
O10A Cs1 O16W 131.8(5) . 1_554 ?
O2A Cs1 O16W 76.6(6) 1_554 1_554 ?
O17W Cs1 O16W 42.7(6) 1_554 1_554 ?
O16W Cs1 O16W 77.9(11) 4_564 1_554 ?
Cs5 Cs1 W10 67.42(12) . . ?
O10T Cs1 W10 23.72(19) . . ?
O10T Cs1 W10 77.2(2) 4_565 . ?
O2T Cs1 W10 127.1(2) 4_564 . ?
O2T Cs1 W10 85.34(19) 1_554 . ?
O10A Cs1 W10 27.69(5) . . ?
O2A Cs1 W10 127.1(2) 1_554 . ?
O17W Cs1 W10 152.21(12) 1_554 . ?
O16W Cs1 W10 155.8(5) 4_564 . ?
O16W Cs1 W10 109.8(5) 1_554 . ?
Cs5 Cs1 W10 67.42(12) . 4_565 ?
O10T Cs1 W10 77.2(2) . 4_565 ?
O10T Cs1 W10 23.72(19) 4_565 4_565 ?
O2T Cs1 W10 85.34(19) 4_564 4_565 ?
O2T Cs1 W10 127.1(2) 1_554 4_565 ?
O10A Cs1 W10 27.69(5) . 4_565 ?
O2A Cs1 W10 127.1(2) 1_554 4_565 ?
O17W Cs1 W10 152.21(12) 1_554 4_565 ?
O16W Cs1 W10 109.8(5) 4_564 4_565 ?
O16W Cs1 W10 155.8(5) 1_554 4_565 ?
W10 Cs1 W10 54.30(3) . 4_565 ?
O6T Cs2 O13 145.6(3) . 3_665 ?
O6T Cs2 O12W 102.7(5) . 3_664 ?
O13 Cs2 O12W 105.9(4) 3_665 3_664 ?
O6T Cs2 O24 81.1(3) . 3_665 ?
O13 Cs2 O24 82.4(3) 3_665 3_665 ?
O12W Cs2 O24 85.9(4) 3_664 3_665 ?
O6T Cs2 O12 129.1(3) . 3_665 ?
O13 Cs2 O12 48.3(2) 3_665 3_665 ?
O12W Cs2 O12 70.5(4) 3_664 3_665 ?
O24 Cs2 O12 48.7(3) 3_665 3_665 ?
O6T Cs2 O7T 98.2(3) . . ?
O13 Cs2 O7T 79.5(3) 3_665 . ?
O12W Cs2 O7T 126.9(4) 3_664 . ?
O24 Cs2 O7T 145.8(3) 3_665 . ?
O12 Cs2 O7T 126.9(3) 3_665 . ?
O6T Cs2 O34 98.6(3) . 3_665 ?
O13 Cs2 O34 48.8(2) 3_665 3_665 ?
O12W Cs2 O34 125.2(4) 3_664 3_665 ?
O24 Cs2 O34 48.6(2) 3_665 3_665 ?
O12 Cs2 O34 57.0(2) 3_665 3_665 ?
O7T Cs2 O34 98.5(2) . 3_665 ?
O6T Cs2 O67 50.7(3) . . ?
O13 Cs2 O67 126.4(2) 3_665 . ?
O12W Cs2 O67 117.1(4) 3_664 . ?
O24 Cs2 O67 128.8(3) 3_665 . ?
O12 Cs2 O67 172.4(2) 3_665 . ?
O7T Cs2 O67 49.8(3) . . ?
O34 Cs2 O67 115.6(2) 3_665 . ?
O6T Cs2 O9W 76.3(4) . . ?
O13 Cs2 O9W 134.1(4) 3_665 . ?
O12W Cs2 O9W 63.6(5) 3_664 . ?
O24 Cs2 O9W 136.1(4) 3_665 . ?
O12 Cs2 O9W 131.9(4) 3_665 . ?
O7T Cs2 O9W 75.2(4) . . ?
O34 Cs2 O9W 171.0(4) 3_665 . ?
O67 Cs2 O9W 55.5(4) . . ?
O6T Cs2 O14W 48.7(5) . 3_664 ?
O13 Cs2 O14W 138.0(5) 3_665 3_664 ?
O12W Cs2 O14W 59.9(6) 3_664 3_664 ?
O24 Cs2 O14W 58.6(5) 3_665 3_664 ?
O12 Cs2 O14W 91.1(5) 3_665 3_664 ?
O7T Cs2 O14W 141.9(5) . 3_664 ?
O34 Cs2 O14W 104.0(5) 3_665 3_664 ?
O67 Cs2 O14W 92.6(5) . 3_664 ?
O9W Cs2 O14W 78.3(5) . 3_664 ?
O6T Cs2 Cs3 65.2(2) . . ?
O13 Cs2 Cs3 83.55(17) 3_665 . ?
O12W Cs2 Cs3 165.9(4) 3_664 . ?
O24 Cs2 Cs3 85.09(19) 3_665 . ?
O12 Cs2 Cs3 110.76(18) 3_665 . ?
O7T Cs2 Cs3 64.34(19) . . ?
O34 Cs2 Cs3 53.78(17) 3_665 . ?
O67 Cs2 Cs3 61.79(16) . . ?
O9W Cs2 Cs3 117.3(3) . . ?
O14W Cs2 Cs3 106.1(4) 3_664 . ?
O6T Cs2 W6 23.2(2) . . ?
O13 Cs2 W6 142.84(17) 3_665 . ?
O12W Cs2 W6 111.1(4) 3_664 . ?
O24 Cs2 W6 103.10(19) 3_665 . ?
O12 Cs2 W6 151.77(19) 3_665 . ?
O7T Cs2 W6 76.0(2) . . ?
O34 Cs2 W6 108.17(17) 3_665 . ?
O67 Cs2 W6 27.58(16) . . ?
O9W Cs2 W6 64.4(3) . . ?
O14W Cs2 W6 68.1(4) 3_664 . ?
Cs3 Cs2 W6 60.79(4) . . ?
O5W Cs3 O3T 48.8(5) . 3_665 ?
O5W Cs3 O6PD 112.4(5) . . ?
O3T Cs3 O6PD 151.7(3) 3_665 . ?
O5W Cs3 O3PD 111.4(5) . . ?
O3T Cs3 O3PD 146.0(3) 3_665 . ?
O6PD Cs3 O3PD 53.5(3) . . ?
O5W Cs3 O7PD 52.1(5) . . ?
O3T Cs3 O7PD 96.4(3) 3_665 . ?
O6PD Cs3 O7PD 60.5(3) . . ?
O3PD Cs3 O7PD 83.3(3) . . ?
O5W Cs3 O4PD 52.6(5) . . ?
O3T Cs3 O4PD 94.0(3) 3_665 . ?
O6PD Cs3 O4PD 84.3(3) . . ?
O3PD Cs3 O4PD 59.0(3) . . ?
O7PD Cs3 O4PD 52.2(2) . . ?
O5W Cs3 O4T 150.7(5) . 3_665 ?
O3T Cs3 O4T 102.0(3) 3_665 3_665 ?
O6PD Cs3 O4T 94.5(3) . 3_665 ?
O3PD Cs3 O4T 93.6(3) . 3_665 ?
O7PD Cs3 O4T 150.9(3) . 3_665 ?
O4PD Cs3 O4T 146.5(3) . 3_665 ?
O5W Cs3 O34 100.0(5) . 3_665 ?
O3T Cs3 O34 52.0(3) 3_665 3_665 ?
O6PD Cs3 O34 132.8(3) . 3_665 ?
O3PD Cs3 O34 141.4(3) . 3_665 ?
O7PD Cs3 O34 135.0(3) . 3_665 ?
O4PD Cs3 O34 142.6(3) . 3_665 ?
O4T Cs3 O34 51.3(3) 3_665 3_665 ?
O5W Cs3 Cs3 95.1(5) . 3_665 ?
O3T Cs3 Cs3 69.8(2) 3_665 3_665 ?
O6PD Cs3 Cs3 138.2(2) . 3_665 ?
O3PD Cs3 Cs3 87.94(19) . 3_665 ?
O7PD Cs3 Cs3 138.5(2) . 3_665 ?
O4PD Cs3 Cs3 88.78(19) . 3_665 ?
O4T Cs3 Cs3 69.9(2) 3_665 3_665 ?
O34 Cs3 Cs3 66.78(17) 3_665 3_665 ?
O5W Cs3 O67 85.7(5) . . ?
O3T Cs3 O67 107.4(3) 3_665 . ?
O6PD Cs3 O67 45.0(2) . . ?
O3PD Cs3 O67 96.3(2) . . ?
O7PD Cs3 O67 44.9(2) . . ?
O4PD Cs3 O67 95.5(2) . . ?
O4T Cs3 O67 107.3(2) 3_665 . ?
O34 Cs3 O67 108.4(2) 3_665 . ?
Cs3 Cs3 O67 175.14(17) 3_665 . ?
O5W Cs3 O34 86.1(5) . . ?
O3T Cs3 O34 102.3(3) 3_665 . ?
O6PD Cs3 O34 96.2(2) . . ?
O3PD Cs3 O34 44.3(2) . . ?
O7PD Cs3 O34 95.0(2) . . ?
O4PD Cs3 O34 44.4(2) . . ?
O4T Cs3 O34 102.8(2) 3_665 . ?
O34 Cs3 O34 120.15(16) 3_665 . ?
Cs3 Cs3 O34 53.37(16) 3_665 . ?
O67 Cs3 O34 131.5(2) . . ?
O5W Cs3 O3T 127.6(5) . . ?
O3T Cs3 O3T 118.4(2) 3_665 . ?
O6PD Cs3 O3T 89.8(3) . . ?
O3PD Cs3 O3T 45.9(2) . . ?
O7PD Cs3 O3T 127.8(3) . . ?
O4PD Cs3 O3T 85.7(2) . . ?
O4T Cs3 O3T 60.8(3) 3_665 . ?
O34 Cs3 O3T 97.0(2) 3_665 . ?
Cs3 Cs3 O3T 48.55(18) 3_665 . ?
O67 Cs3 O3T 134.0(2) . . ?
O34 Cs3 O3T 43.2(2) . . ?
O6W Cs4 O45 117.5(4) . 3_565 ?
O6W Cs4 O1W 143.0(4) . . ?
O45 Cs4 O1W 90.2(3) 3_565 . ?
O6W Cs4 O14W 65.8(6) . 3_564 ?
O45 Cs4 O14W 109.8(5) 3_565 3_564 ?
O1W Cs4 O14W 130.0(5) . 3_564 ?
O6W Cs4 O24 103.7(4) . 3_565 ?
O45 Cs4 O24 47.9(3) 3_565 3_565 ?
O1W Cs4 O24 113.2(3) . 3_565 ?
O14W Cs4 O24 62.8(5) 3_564 3_565 ?
O6W Cs4 O5T 60.9(4) . . ?
O45 Cs4 O5T 72.5(3) 3_565 . ?
O1W Cs4 O5T 110.9(3) . . ?
O14W Cs4 O5T 118.6(5) 3_564 . ?
O24 Cs4 O5T 102.5(3) 3_565 . ?
O6W Cs4 O25 151.0(4) . 3_565 ?
O45 Cs4 O25 47.2(2) 3_565 3_565 ?
O1W Cs4 O25 66.0(3) . 3_565 ?
O14W Cs4 O25 94.4(5) 3_564 3_565 ?
O24 Cs4 O25 47.3(2) 3_565 3_565 ?
O5T Cs4 O25 118.7(2) . 3_565 ?
O6W Cs4 O5PD 61.3(4) . . ?
O45 Cs4 O5PD 112.8(2) 3_565 . ?
O1W Cs4 O5PD 86.3(3) . . ?
O14W Cs4 O5PD 122.7(5) 3_564 . ?
O24 Cs4 O5PD 149.7(2) 3_565 . ?
O5T Cs4 O5PD 47.5(2) . . ?
O25 Cs4 O5PD 142.9(2) 3_565 . ?
O6W Cs4 O10W 37.9(5) . . ?
O45 Cs4 O10W 122.4(4) 3_565 . ?
O1W Cs4 O10W 143.2(4) . . ?
O14W Cs4 O10W 28.5(6) 3_564 . ?
O24 Cs4 O10W 83.1(4) 3_565 . ?
O5T Cs4 O10W 96.2(4) . . ?
O25 Cs4 O10W 122.2(4) 3_565 . ?
O5PD Cs4 O10W 94.8(4) . . ?
O6W Cs4 O8PD 60.1(4) . . ?
O45 Cs4 O8PD 158.1(2) 3_565 . ?
O1W Cs4 O8PD 84.9(3) . . ?
O14W Cs4 O8PD 89.4(5) 3_564 . ?
O24 Cs4 O8PD 152.2(2) 3_565 . ?
O5T Cs4 O8PD 89.3(2) . . ?
O25 Cs4 O8PD 144.8(2) 3_565 . ?
O5PD Cs4 O8PD 45.6(2) . . ?
O10W Cs4 O8PD 70.5(4) . . ?
O6W Cs4 O8T 58.0(4) . . ?
O45 Cs4 O8T 155.4(3) 3_565 . ?
O1W Cs4 O8T 106.3(3) . . ?
O14W Cs4 O8T 45.7(5) 3_564 . ?
O24 Cs4 O8T 107.9(2) 3_565 . ?
O5T Cs4 O8T 116.2(3) . . ?
O25 Cs4 O8T 123.3(2) 3_565 . ?
O5PD Cs4 O8T 86.8(2) . . ?
O10W Cs4 O8T 37.4(4) . . ?
O8PD Cs4 O8T 44.8(2) . . ?
O6W Cs4 Pd2 80.3(3) . . ?
O45 Cs4 Pd2 129.37(19) 3_565 . ?
O1W Cs4 Pd2 62.9(2) . . ?
O14W Cs4 Pd2 120.5(5) 3_564 . ?
O24 Cs4 Pd2 175.89(19) 3_565 . ?
O5T Cs4 Pd2 78.35(18) . . ?
O25 Cs4 Pd2 128.76(17) 3_565 . ?
O5PD Cs4 Pd2 31.78(16) . . ?
O10W Cs4 Pd2 100.9(4) . . ?
O8PD Cs4 Pd2 31.29(16) . . ?
O8T Cs4 Pd2 75.06(17) . . ?
Cs1 Cs5 O9T 148.4(4) . . ?
Cs1 Cs5 O1T 149.4(4) . 1_554 ?
O9T Cs5 O1T 62.2(4) . 1_554 ?
Cs1 Cs5 O2T 63.3(2) . 4_564 ?
O9T Cs5 O2T 130.5(2) . 4_564 ?
O1T Cs5 O2T 97.3(3) 1_554 4_564 ?
Cs1 Cs5 O2T 63.3(2) . 1_554 ?
O9T Cs5 O2T 130.5(2) . 1_554 ?
O1T Cs5 O2T 97.3(3) 1_554 1_554 ?
O2T Cs5 O2T 94.5(4) 4_564 1_554 ?
Cs1 Cs5 O10T 62.2(2) . . ?
O9T Cs5 O10T 97.7(3) . . ?
O1T Cs5 O10T 131.1(2) 1_554 . ?
O2T Cs5 O10T 125.5(4) 4_564 . ?
O2T Cs5 O10T 60.8(3) 1_554 . ?
Cs1 Cs5 O10T 62.2(2) . 4_565 ?
O9T Cs5 O10T 97.7(3) . 4_565 ?
O1T Cs5 O10T 131.1(2) 1_554 4_565 ?
O2T Cs5 O10T 60.8(3) 4_564 4_565 ?
O2T Cs5 O10T 125.5(4) 1_554 4_565 ?
O10T Cs5 O10T 93.4(4) . 4_565 ?
Cs1 Cs5 O12W 105.6(4) . . ?
O9T Cs5 O12W 75.6(4) . . ?
O1T Cs5 O12W 77.7(4) 1_554 . ?
O2T Cs5 O12W 147.8(5) 4_564 . ?
O2T Cs5 O12W 55.5(4) 1_554 . ?
O10T Cs5 O12W 53.6(4) . . ?
O10T Cs5 O12W 143.8(5) 4_565 . ?
Cs1 Cs5 O12W 105.6(4) . 4_565 ?
O9T Cs5 O12W 75.6(4) . 4_565 ?
O1T Cs5 O12W 77.7(4) 1_554 4_565 ?
O2T Cs5 O12W 55.5(4) 4_564 4_565 ?
O2T Cs5 O12W 147.8(5) 1_554 4_565 ?
O10T Cs5 O12W 143.8(5) . 4_565 ?
O10T Cs5 O12W 53.6(4) 4_565 4_565 ?
O12W Cs5 O12W 148.5(8) . 4_565 ?
Cs1 Cs5 O910 100.4(3) . . ?
O9T Cs5 O910 51.1(3) . . ?
O1T Cs5 O910 107.8(4) 1_554 . ?
O2T Cs5 O910 145.4(3) 4_564 . ?
O2T Cs5 O910 105.2(3) 1_554 . ?
O10T Cs5 O910 49.5(3) . . ?
O10T Cs5 O910 84.7(3) 4_565 . ?
O12W Cs5 O910 63.2(4) . . ?
O12W Cs5 O910 106.6(4) 4_565 . ?
Cs1 Cs5 O910 100.4(3) . 4_565 ?
O9T Cs5 O910 51.1(3) . 4_565 ?
O1T Cs5 O910 107.8(4) 1_554 4_565 ?
O2T Cs5 O910 105.2(3) 4_564 4_565 ?
O2T Cs5 O910 145.4(3) 1_554 4_565 ?
O10T Cs5 O910 84.7(3) . 4_565 ?
O10T Cs5 O910 49.5(3) 4_565 4_565 ?
O12W Cs5 O910 106.6(4) . 4_565 ?
O12W Cs5 O910 63.2(4) 4_565 4_565 ?
O910 Cs5 O910 45.0(4) . 4_565 ?
Cs1 Cs5 O12 102.5(3) . 4_564 ?
O9T Cs5 O12 106.6(4) . 4_564 ?
O1T Cs5 O12 49.9(3) 1_554 4_564 ?
O2T Cs5 O12 50.2(3) 4_564 4_564 ?
O2T Cs5 O12 85.4(3) 1_554 4_564 ?
O10T Cs5 O12 146.2(3) . 4_564 ?
O10T Cs5 O12 106.0(3) 4_565 4_564 ?
O12W Cs5 O12 110.0(4) . 4_564 ?
O12W Cs5 O12 66.9(4) 4_565 4_564 ?
O910 Cs5 O12 157.1(4) . 4_564 ?
O910 Cs5 O12 129.0(3) 4_565 4_564 ?
O7W K1 O7W 154.6(8) 4_565 . ?
O7W K1 O17W 102.7(4) 4_565 . ?
O7W K1 O17W 102.7(4) . . ?
O7W K1 O3W 45.3(5) 4_565 4_565 ?
O7W K1 O3W 109.9(6) . 4_565 ?
O17W K1 O3W 143.1(5) . 4_565 ?
O7W K1 O3W 109.9(6) 4_565 . ?
O7W K1 O3W 45.3(5) . . ?
O17W K1 O3W 143.1(5) . . ?
O3W K1 O3W 64.7(7) 4_565 . ?
O7W K1 O3A 86.5(4) 4_565 1_455 ?
O7W K1 O3A 86.5(4) . 1_455 ?
O17W K1 O3A 112.1(8) . 1_455 ?
O3W K1 O3A 87.3(4) 4_565 1_455 ?
O3W K1 O3A 87.3(4) . 1_455 ?
O7W K1 O5A 95.0(4) 4_565 . ?
O7W K1 O5A 95.0(4) . . ?
O17W K1 O5A 60.9(7) . . ?
O3W K1 O5A 98.6(4) 4_565 . ?
O3W K1 O5A 98.6(4) . . ?
O3A K1 O5A 173.0(5) 1_455 . ?
O7W K1 O5T 137.5(5) 4_565 . ?
O7W K1 O5T 43.8(4) . . ?
O17W K1 O5T 84.3(5) . . ?
O3W K1 O5T 107.5(4) 4_565 . ?
O3W K1 O5T 60.0(4) . . ?
O3A K1 O5T 130.2(2) 1_455 . ?
O5A K1 O5T 51.5(2) . . ?
O7W K1 O5T 43.8(4) 4_565 4_565 ?
O7W K1 O5T 137.5(5) . 4_565 ?
O17W K1 O5T 84.3(5) . 4_565 ?
O3W K1 O5T 60.0(4) 4_565 4_565 ?
O3W K1 O5T 107.5(4) . 4_565 ?
O3A K1 O5T 130.2(2) 1_455 4_565 ?
O5A K1 O5T 51.5(2) . 4_565 ?
O5T K1 O5T 96.8(4) . 4_565 ?
O7W K1 W5 121.1(4) 4_565 . ?
O7W K1 W5 67.4(4) . . ?
O17W K1 W5 67.5(6) . . ?
O3W K1 W5 109.5(4) 4_565 . ?
O3W K1 W5 80.8(3) . . ?
O3A K1 W5 152.31(7) 1_455 . ?
O5A K1 W5 27.70(6) . . ?
O5T K1 W5 24.67(19) . . ?
O5T K1 W5 77.4(2) 4_565 . ?
O7W K1 W5 67.4(4) 4_565 4_565 ?
O7W K1 W5 121.1(4) . 4_565 ?
O17W K1 W5 67.5(6) . 4_565 ?
O3W K1 W5 80.8(3) 4_565 4_565 ?
O3W K1 W5 109.5(4) . 4_565 ?
O3A K1 W5 152.31(7) 1_455 4_565 ?
O5A K1 W5 27.70(6) . 4_565 ?
O5T K1 W5 77.4(2) . 4_565 ?
O5T K1 W5 24.67(19) 4_565 4_565 ?
W5 K1 W5 54.98(10) . 4_565 ?
O6W Na1 O6W 89.6(9) 4_565 . ?
O6W Na1 O5PD 145.1(6) 4_565 . ?
O6W Na1 O5PD 85.9(5) . . ?
O6W Na1 O5PD 85.9(5) 4_565 4_565 ?
O6W Na1 O5PD 145.1(6) . 4_565 ?
O5PD Na1 O5PD 78.6(5) . 4_565 ?
O6W Na1 O8PD 85.9(5) 4_565 4_565 ?
O6W Na1 O8PD 144.6(6) . 4_565 ?
O5PD Na1 O8PD 116.6(5) . 4_565 ?
O5PD Na1 O8PD 69.6(4) 4_565 4_565 ?
O6W Na1 O8PD 144.6(6) 4_565 . ?
O6W Na1 O8PD 85.9(5) . . ?
O5PD Na1 O8PD 69.6(4) . . ?
O5PD Na1 O8PD 116.6(5) 4_565 . ?
O8PD Na1 O8PD 78.0(5) 4_565 . ?
O6W Na1 Pd2 176.0(5) 4_565 . ?
O6W Na1 Pd2 94.4(4) . . ?
O5PD Na1 Pd2 35.9(2) . . ?
O5PD Na1 Pd2 91.0(4) 4_565 . ?
O8PD Na1 Pd2 90.7(4) 4_565 . ?
O8PD Na1 Pd2 35.8(3) . . ?
O6W Na1 Pd2 94.4(4) 4_565 4_565 ?
O6W Na1 Pd2 176.0(5) . 4_565 ?
O5PD Na1 Pd2 91.0(4) . 4_565 ?
O5PD Na1 Pd2 35.9(2) 4_565 4_565 ?
O8PD Na1 Pd2 35.8(3) 4_565 4_565 ?
O8PD Na1 Pd2 90.7(4) . 4_565 ?
Pd2 Na1 Pd2 81.7(2) . 4_565 ?
O6W Na1 W5 120.8(5) 4_565 . ?
O6W Na1 W5 78.6(4) . . ?
O5PD Na1 W5 24.7(3) . . ?
O5PD Na1 W5 74.3(3) 4_565 . ?
O8PD Na1 W5 132.9(4) 4_565 . ?
O8PD Na1 W5 92.7(3) . . ?
Pd2 Na1 W5 60.52(12) . . ?
Pd2 Na1 W5 99.6(2) 4_565 . ?
O6W Na1 W5 78.6(4) 4_565 4_565 ?
O6W Na1 W5 120.8(5) . 4_565 ?
O5PD Na1 W5 74.3(3) . 4_565 ?
O5PD Na1 W5 24.7(2) 4_565 4_565 ?
O8PD Na1 W5 92.7(3) 4_565 4_565 ?
O8PD Na1 W5 132.9(4) . 4_565 ?
Pd2 Na1 W5 99.6(2) . 4_565 ?
Pd2 Na1 W5 60.52(12) 4_565 4_565 ?
W5 Na1 W5 60.47(15) . 4_565 ?
O6W Na1 Cs4 38.3(4) 4_565 4_565 ?
O6W Na1 Cs4 127.8(5) . 4_565 ?
O5PD Na1 Cs4 132.5(4) . 4_565 ?
O5PD Na1 Cs4 54.5(2) 4_565 4_565 ?
O8PD Na1 Cs4 57.1(2) 4_565 4_565 ?
O8PD Na1 Cs4 134.8(4) . 4_565 ?
Pd2 Na1 Cs4 137.8(2) . 4_565 ?
Pd2 Na1 Cs4 56.13(4) 4_565 4_565 ?
W5 Na1 Cs4 120.1(2) . 4_565 ?
W5 Na1 Cs4 60.14(6) 4_565 4_565 ?
O6W Na1 Cs4 127.8(5) 4_565 . ?
O6W Na1 Cs4 38.3(4) . . ?
O5PD Na1 Cs4 54.5(2) . . ?
O5PD Na1 Cs4 132.5(4) 4_565 . ?
O8PD Na1 Cs4 134.8(4) 4_565 . ?
O8PD Na1 Cs4 57.1(2) . . ?
Pd2 Na1 Cs4 56.13(4) . . ?
Pd2 Na1 Cs4 137.8(2) 4_565 . ?
W5 Na1 Cs4 60.14(6) . . ?
W5 Na1 Cs4 120.1(2) 4_565 . ?
Cs4 Na1 Cs4 165.7(2) 4_565 . ?
O14W Na2 O4W 105.4(8) . . ?
O14W Na2 O10T 168.8(8) . . ?
O4W Na2 O10T 85.7(5) . . ?
O14W Na2 O2W 98.1(8) . . ?
O4W Na2 O2W 103.6(6) . . ?
O10T Na2 O2W 80.3(5) . . ?
O14W Na2 O2T 93.1(8) . 1_554 ?
O4W Na2 O2T 84.7(5) . 1_554 ?
O10T Na2 O2T 86.4(4) . 1_554 ?
O2W Na2 O2T 163.6(6) . 1_554 ?
O14W Na2 O12W 92.5(9) . . ?
O4W Na2 O12W 155.6(8) . . ?
O10T Na2 O12W 76.4(6) . . ?
O2W Na2 O12W 89.9(7) . . ?
O2T Na2 O12W 77.7(6) 1_554 . ?
O14W Na2 Cs5 125.1(7) . . ?
O4W Na2 Cs5 105.8(5) . . ?
O10T Na2 Cs5 48.2(3) . . ?
O2W Na2 Cs5 116.7(4) . . ?
O2T Na2 Cs5 47.0(3) 1_554 . ?
O12W Na2 Cs5 49.8(6) . . ?
O14W Na2 Cs1 137.7(7) . . ?
O4W Na2 Cs1 69.2(4) . . ?
O10T Na2 Cs1 44.7(3) . . ?
O2W Na2 Cs1 124.2(4) . . ?
O2T Na2 Cs1 45.3(3) 1_554 . ?
O12W Na2 Cs1 86.4(6) . . ?
Cs5 Na2 Cs1 36.66(13) . . ?
O14W Na2 Cs4 46.1(7) . 3_564 ?
O4W Na2 Cs4 66.2(4) . 3_564 ?
O10T Na2 Cs4 142.1(4) . 3_564 ?
O2W Na2 Cs4 129.3(4) . 3_564 ?
O2T Na2 Cs4 66.9(3) 1_554 3_564 ?
O12W Na2 Cs4 120.2(6) . 3_564 ?
Cs5 Na2 Cs4 113.82(19) . 3_564 ?
Cs1 Na2 Cs4 99.37(16) . 3_564 ?
O14W Na2 Cs2 54.0(7) . 3_664 ?
O4W Na2 Cs2 142.3(4) . 3_664 ?
O10T Na2 Cs2 115.9(4) . 3_664 ?
O2W Na2 Cs2 110.0(4) . 3_664 ?
O2T Na2 Cs2 67.5(3) 1_554 3_664 ?
O12W Na2 Cs2 42.2(5) . 3_664 ?
Cs5 Na2 Cs2 73.92(17) . 3_664 ?
Cs1 Na2 Cs2 103.67(18) . 3_664 ?
Cs4 Na2 Cs2 79.33(12) 3_564 3_664 ?
W1 O12 W2 151.6(6) . . ?
W1 O12 Cs2 103.5(4) . 3_665 ?
W2 O12 Cs2 103.6(4) . 3_665 ?
W1 O12 Cs5 89.4(4) . 1_556 ?
W2 O12 Cs5 89.8(4) . 1_556 ?
Cs2 O12 Cs5 108.2(3) 3_665 1_556 ?
W1 O13 W3 119.3(5) . . ?
W1 O13 Cs2 106.2(4) . 3_665 ?
W3 O13 Cs2 107.2(4) . 3_665 ?
W1 O1T Cs5 98.2(6) . 1_556 ?
Sb1 O13S W3 113.8(4) . . ?
Sb1 O13S W3 113.8(4) . 4_565 ?
W3 O13S W3 92.4(5) . 4_565 ?
Sb1 O13S W1 139.2(7) . . ?
W3 O13S W1 93.6(4) . . ?
W3 O13S W1 93.6(4) 4_565 . ?
W2 O24 W4 119.4(5) . . ?
W2 O24 Cs2 105.5(4) . 3_665 ?
W4 O24 Cs2 106.8(4) . 3_665 ?
W2 O24 Cs4 104.2(4) . 3_565 ?
W4 O24 Cs4 99.2(4) . 3_565 ?
Cs2 O24 Cs4 122.9(3) 3_665 3_565 ?
W2 O25 W5 119.5(5) . . ?
W2 O25 Cs4 99.7(4) . 3_565 ?
W5 O25 Cs4 99.4(4) . 3_565 ?
W2 O2A W2 150.5(9) . 4_565 ?
W2 O2A Cs1 100.6(4) . 1_556 ?
W2 O2A Cs1 100.6(4) 4_565 1_556 ?
W2 O2A Cs5 89.4(5) . 1_556 ?
W2 O2A Cs5 89.4(5) 4_565 1_556 ?
Cs1 O2A Cs5 48.7(3) 1_556 1_556 ?
W2 O2T Na2 148.8(6) . 1_556 ?
W2 O2T Cs1 109.7(5) . 1_556 ?
Na2 O2T Cs1 101.5(4) 1_556 1_556 ?
W2 O2T Cs5 98.7(4) . 1_556 ?
Na2 O2T Cs5 99.6(4) 1_556 1_556 ?
Cs1 O2T Cs5 50.8(2) 1_556 1_556 ?
Sb1 O245 W5 115.0(4) . . ?
Sb1 O245 W4 114.6(4) . . ?
W5 O245 W4 93.1(4) . . ?
Sb1 O245 W2 136.8(5) . . ?
W5 O245 W2 93.9(3) . . ?
W4 O245 W2 93.8(4) . . ?
W3 O34 W4 152.8(5) . . ?
W3 O34 Cs3 96.4(3) . 3_665 ?
W4 O34 Cs3 99.5(4) . 3_665 ?
W3 O34 Cs2 102.6(4) . 3_665 ?
W4 O34 Cs2 103.5(4) . 3_665 ?
Cs3 O34 Cs2 70.8(2) 3_665 3_665 ?
W3 O34 Cs3 83.7(3) . . ?
W4 O34 Cs3 85.4(3) . . ?
Cs3 O34 Cs3 59.85(16) 3_665 . ?
Cs2 O34 Cs3 130.6(3) 3_665 . ?
W3 O3A W3 117.6(7) 4_565 . ?
W3 O3A K1 119.4(4) 4_565 1_655 ?
W3 O3A K1 119.4(4) . 1_655 ?
W3 O3T Cs3 111.5(5) . 3_665 ?
W3 O3T Cs3 85.6(4) . . ?
Cs3 O3T Cs3 61.6(2) 3_665 . ?
W3 O3PD Pd1 139.9(6) . . ?
W3 O3PD Cs3 108.7(4) . . ?
Pd1 O3PD Cs3 108.3(4) . . ?
W4 O45 W5 116.6(5) . . ?
W4 O45 Cs4 107.6(4) . 3_565 ?
W5 O45 Cs4 110.7(4) . 3_565 ?
W4 O45 Cs4 130.3(4) . . ?
W5 O45 Cs4 85.1(3) . . ?
Cs4 O45 Cs4 104.4(3) 3_565 . ?
W4 O4T Cs3 109.8(5) . 3_665 ?
W4 O4PD Pd2 139.9(5) . . ?
W4 O4PD Cs3 108.9(4) . . ?
Pd2 O4PD Cs3 109.2(4) . . ?
W5 O5A W5 153.9(8) . 4_565 ?
W5 O5A K1 101.2(4) . . ?
W5 O5A K1 101.2(4) 4_565 . ?
W5 O5T K1 103.1(4) . . ?
W5 O5T Cs4 99.3(4) . . ?
K1 O5T Cs4 140.5(4) . . ?
W5 O5PD Pd2 139.6(6) . . ?
W5 O5PD Na1 121.6(5) . . ?
Pd2 O5PD Na1 98.5(4) . . ?
W5 O5PD Cs4 93.6(4) . . ?
Pd2 O5PD Cs4 79.5(3) . . ?
Na1 O5PD Cs4 91.5(3) . . ?
W6 O67 W7 153.3(6) . . ?
W6 O67 Cs2 97.2(3) . . ?
W7 O67 Cs2 100.6(4) . . ?
W6 O67 Cs3 84.3(3) . . ?
W7 O67 Cs3 85.3(3) . . ?
Cs2 O67 Cs3 65.31(17) . . ?
W9 O69 W6 119.8(5) . . ?
W6 O6A W6 116.4(7) 4_565 . ?
W6 O6T Cs2 112.1(5) . . ?
W6 O6T Cs3 84.4(4) . . ?
Cs2 O6T Cs3 66.9(2) . . ?
Sb2 O69S W6 114.6(4) . . ?
Sb2 O69S W6 114.6(4) . 4_565 ?
W6 O69S W6 94.1(5) . 4_565 ?
Sb2 O69S W9 136.8(7) . . ?
W6 O69S W9 93.8(4) . . ?
W6 O69S W9 93.8(4) 4_565 . ?
W6 O6PD Pd1 140.8(6) . . ?
W6 O6PD Cs3 108.7(4) . . ?
Pd1 O6PD Cs3 109.0(4) . . ?
W8 O78 W7 116.7(5) . . ?
W7 O7T Cs2 110.0(5) . . ?
W10 O710 W7 118.9(5) . . ?
Sb2 O781 W7 115.1(4) . . ?
Sb2 O781 W8 114.4(4) . . ?
W7 O781 W8 93.1(3) . . ?
Sb2 O781 W10 137.0(5) . . ?
W7 O781 W10 93.9(3) . . ?
W8 O781 W10 93.6(3) . . ?
W7 O7PD Pd2 140.1(5) . . ?
W7 O7PD Cs3 108.3(4) . . ?
Pd2 O7PD Cs3 109.7(4) . . ?
W8 O8A W8 154.4(8) . 4_565 ?
W8 O8T Cs4 98.6(4) . . ?
W10 O810 W8 119.9(5) . . ?
W8 O8PD Pd2 140.0(6) . . ?
W8 O8PD Na1 121.7(5) . . ?
Pd2 O8PD Na1 98.0(4) . . ?
W8 O8PD Cs4 98.1(4) . . ?
Pd2 O8PD Cs4 76.6(3) . . ?
Na1 O8PD Cs4 88.5(3) . . ?
W9 O9T Cs5 99.4(6) . . ?
W10 O910 W9 152.1(6) . . ?
W10 O910 Cs5 91.9(4) . . ?
W9 O910 Cs5 87.8(4) . . ?
W10 O10A W10 150.4(8) . 4_565 ?
W10 O10A Cs1 100.1(4) . . ?
W10 O10A Cs1 100.1(4) 4_565 . ?
W10 O10A Cs5 88.8(4) . . ?
W10 O10A Cs5 88.8(4) 4_565 . ?
Cs1 O10A Cs5 48.2(2) . . ?
W10 O10T Na2 148.3(6) . . ?
W10 O10T Cs1 108.5(5) . . ?
Na2 O10T Cs1 103.0(4) . . ?
W10 O10T Cs5 97.9(4) . . ?
Na2 O10T Cs5 99.0(4) . . ?
Cs1 O10T Cs5 50.3(2) . . ?
Na1 O6W Cs4 110.0(6) . . ?
O14W O10W Cs4 66.0(12) 3_564 . ?
Na2 O12W Cs2 106.7(7) . 3_664 ?
Na2 O12W Cs5 96.3(7) . . ?
Cs2 O12W Cs5 110.0(6) 3_664 . ?
O10W O14W Na2 143.7(17) 3_564 . ?
O10W O14W Cs4 85.4(13) 3_564 3_564 ?
Na2 O14W Cs4 102.6(10) . 3_564 ?
O10W O14W Cs2 115.4(14) 3_564 3_664 ?
Na2 O14W Cs2 95.0(9) . 3_664 ?
Cs4 O14W Cs2 110.6(8) 3_564 3_664 ?
K1 O17W Cs1 167.6(12) . 1_556 ?

loop_
_geom_bond_atom_site_label_1
_geom_bond_atom_site_label_2
_geom_bond_distance
_geom_bond_site_symmetry_2
_geom_bond_publ_flag
W1 O1T 1.727(15) . ?
W1 O13 1.889(9) 4_565 ?
W1 O13 1.889(9) . ?
W1 O12 1.903(10) 4_565 ?
W1 O12 1.903(10) . ?
W1 O13S 2.294(13) . ?
W1 Cs5 3.869(7) 1_556 ?
W1 Cs2 4.1312(17) 3_665 ?
W1 Cs2 4.1312(17) 2_645 ?
W2 O2T 1.710(10) . ?
W2 O24 1.888(10) . ?
W2 O25 1.902(10) . ?
W2 O2A 1.919(4) . ?
W2 O12 1.924(10) . ?
W2 O245 2.302(10) . ?
W2 Cs5 3.891(6) 1_556 ?
W2 Cs1 4.0848(17) 1_556 ?
W2 Cs2 4.1482(18) 3_665 ?
W2 Cs4 4.1884(18) 3_565 ?
W3 O3T 1.720(11) . ?
W3 O3PD 1.797(9) . ?
W3 O34 1.915(9) . ?
W3 O3A 1.935(7) . ?
W3 O13 1.984(9) . ?
W3 O13S 2.292(9) . ?
W3 Cs3 3.993(2) 3_665 ?
W3 Cs3 4.042(2) . ?
W3 Cs2 4.2197(19) 3_665 ?
W4 O4T 1.745(11) . ?
W4 O4PD 1.813(10) . ?
W4 O45 1.926(10) . ?
W4 O34 1.928(9) . ?
W4 O24 1.989(10) . ?
W4 O245 2.285(10) . ?
W4 Cs3 4.085(2) 3_665 ?
W4 Cs3 4.099(2) . ?
W4 Cs4 4.1190(18) 3_565 ?
W4 Cs2 4.251(2) 3_665 ?
W5 O5T 1.737(10) . ?
W5 O5PD 1.821(10) . ?
W5 O5A 1.921(3) . ?
W5 O45 1.960(10) . ?
W5 O25 1.963(9) . ?
W5 O245 2.268(10) . ?
W5 Na1 3.716(8) . ?
W5 K1 4.053(7) . ?
W5 Cs4 4.0644(19) . ?
W5 Cs4 4.2182(19) 3_565 ?
W6 O6T 1.737(12) . ?
W6 O6PD 1.803(10) . ?
W6 O67 1.910(10) . ?
W6 O6A 1.947(7) . ?
W6 O69 1.973(10) . ?
W6 O69S 2.261(9) . ?
W6 Cs3 4.028(2) . ?
W6 Cs2 4.0924(19) . ?
W7 O7T 1.736(11) . ?
W7 O7PD 1.810(9) . ?
W7 O67 1.931(10) . ?
W7 O78 1.950(9) . ?
W7 O710 1.988(10) . ?
W7 O781 2.272(9) . ?
W7 Cs3 4.068(2) . ?
W7 Cs2 4.1959(18) . ?
W8 O8T 1.724(11) . ?
W8 O8PD 1.816(10) . ?
W8 O8A 1.909(3) . ?
W8 O78 1.940(10) . ?
W8 O810 1.979(9) . ?
W8 O781 2.290(9) . ?
W8 Cs4 4.2842(18) . ?
W9 O9T 1.733(15) . ?
W9 O69 1.894(10) . ?
W9 O69 1.894(10) 4_565 ?
W9 O910 1.914(10) 4_565 ?
W9 O910 1.914(10) . ?
W9 O69S 2.322(13) . ?
W9 Cs5 3.816(7) . ?
W10 O10T 1.717(11) . ?
W10 O810 1.890(9) . ?
W10 O710 1.895(10) . ?
W10 O910 1.904(10) . ?
W10 O10A 1.912(4) . ?
W10 O781 2.305(9) . ?
W10 Cs5 3.928(6) . ?
W10 Cs1 4.0504(17) . ?
Pd1 O3PD 1.981(10) . ?
Pd1 O3PD 1.981(10) 4_565 ?
Pd1 O6PD 1.981(10) 4_565 ?
Pd1 O6PD 1.981(10) . ?
Pd1 Cs3 4.161(2) 4_565 ?
Pd1 Cs3 4.161(2) . ?
Pd2 O4PD 1.974(10) . ?
Pd2 O7PD 1.977(10) . ?
Pd2 O8PD 1.983(10) . ?
Pd2 O5PD 1.990(10) . ?
Pd2 Na1 3.356(7) . ?
Pd2 Cs4 3.715(2) . ?
Pd2 Cs3 4.218(2) . ?
Sb1 O13S 1.960(13) . ?
Sb1 O245 1.973(10) . ?
Sb1 O245 1.973(10) 4_565 ?
Sb2 O781 1.964(9) 4_565 ?
Sb2 O781 1.964(9) . ?
Sb2 O69S 1.984(13) . ?
Cs1 Cs5 2.754(9) . ?
Cs1 O10T 3.164(11) . ?
Cs1 O10T 3.164(11) 4_565 ?
Cs1 O2T 3.178(11) 4_564 ?
Cs1 O2T 3.178(11) 1_554 ?
Cs1 O10A 3.251(14) . ?
Cs1 O2A 3.271(15) 1_554 ?
Cs1 O17W 3.32(3) 1_554 ?
Cs1 O16W 3.64(3) 4_564 ?
Cs1 O16W 3.64(3) 1_554 ?
Cs1 W10 4.0504(17) 4_565 ?
Cs2 O6T 3.109(12) . ?
Cs2 O13 3.184(9) 3_665 ?
Cs2 O12W 3.20(2) 3_664 ?
Cs2 O24 3.225(10) 3_665 ?
Cs2 O12 3.249(10) 3_665 ?
Cs2 O7T 3.271(11) . ?
Cs2 O34 3.367(9) 3_665 ?
Cs2 O67 3.388(10) . ?
Cs2 O9W 3.55(2) . ?
Cs2 O14W 3.71(3) 3_664 ?
Cs2 Cs3 3.859(3) . ?
Cs3 O5W 2.066(17) . ?
Cs3 O3T 3.027(12) 3_665 ?
Cs3 O6PD 3.070(10) . ?
Cs3 O3PD 3.089(10) . ?
Cs3 O7PD 3.120(10) . ?
Cs3 O4PD 3.136(10) . ?
Cs3 O4T 3.149(11) 3_665 ?
Cs3 O34 3.297(10) 3_665 ?
Cs3 Cs3 3.553(4) 3_665 ?
Cs3 O67 3.742(10) . ?
Cs3 O34 3.776(9) . ?
Cs3 O3T 3.791(11) . ?
Cs4 O6W 2.853(18) . ?
Cs4 O45 3.106(10) 3_565 ?
Cs4 O1W 3.224(12) . ?
Cs4 O14W 3.26(3) 3_564 ?
Cs4 O24 3.304(10) 3_565 ?
Cs4 O5T 3.406(10) . ?
Cs4 O25 3.425(10) 3_565 ?
Cs4 O5PD 3.522(10) . ?
Cs4 O10W 3.56(2) . ?
Cs4 O8PD 3.633(10) . ?
Cs4 O8T 3.671(11) . ?
Cs5 O9T 3.129(17) . ?
Cs5 O1T 3.225(17) 1_554 ?
Cs5 O2T 3.247(12) 4_564 ?
Cs5 O2T 3.247(12) 1_554 ?
Cs5 O10T 3.304(12) . ?
Cs5 O10T 3.304(12) 4_565 ?
Cs5 O12W 3.36(2) . ?
Cs5 O12W 3.36(2) 4_565 ?
Cs5 O910 3.374(12) . ?
Cs5 O910 3.374(12) 4_565 ?
Cs5 O12 3.388(11) 4_564 ?
K1 O7W 2.773(19) 4_565 ?
K1 O7W 2.773(19) . ?
K1 O17W 2.78(3) . ?
K1 O3W 2.817(17) 4_565 ?
K1 O3W 2.817(17) . ?
K1 O3A 2.911(15) 1_455 ?
K1 O5A 3.215(16) . ?
K1 O5T 3.289(12) . ?
K1 O5T 3.289(12) 4_565 ?
K1 W5 4.053(7) 4_565 ?
Na1 O6W 2.421(18) 4_565 ?
Na1 O6W 2.421(18) . ?
Na1 O5PD 2.423(12) . ?
Na1 O5PD 2.423(12) 4_565 ?
Na1 O8PD 2.445(12) 4_565 ?
Na1 O8PD 2.445(12) . ?
Na1 Pd2 3.356(7) 4_565 ?
Na1 W5 3.716(8) 4_565 ?
Na1 Cs4 4.327(2) 4_565 ?
Na2 O14W 2.35(3) . ?
Na2 O4W 2.368(17) . ?
Na2 O10T 2.401(13) . ?
Na2 O2W 2.427(16) . ?
Na2 O2T 2.447(13) 1_554 ?
Na2 O12W 2.46(2) . ?
Na2 Cs4 4.418(8) 3_564 ?
Na2 Cs2 4.562(8) 3_664 ?
O12 Cs2 3.249(10) 3_665 ?
O12 Cs5 3.388(11) 1_556 ?
O13 Cs2 3.184(9) 3_665 ?
O1T Cs5 3.225(17) 1_556 ?
O13S W3 2.292(9) 4_565 ?
O24 Cs2 3.225(10) 3_665 ?
O24 Cs4 3.304(10) 3_565 ?
O25 Cs4 3.425(10) 3_565 ?
O2A W2 1.919(4) 4_565 ?
O2A Cs1 3.271(15) 1_556 ?
O2A Cs5 3.405(17) 1_556 ?
O2T Na2 2.447(13) 1_556 ?
O2T Cs1 3.178(11) 1_556 ?
O2T Cs5 3.247(12) 1_556 ?
O34 Cs3 3.297(10) 3_665 ?
O34 Cs2 3.367(9) 3_665 ?
O3A W3 1.935(7) 4_565 ?
O3A K1 2.911(15) 1_655 ?
O3T Cs3 3.027(12) 3_665 ?
O45 Cs4 3.106(10) 3_565 ?
O4T Cs3 3.149(11) 3_665 ?
O5A W5 1.921(3) 4_565 ?
O6A W6 1.947(7) 4_565 ?
O69S W6 2.261(9) 4_565 ?
O8A W8 1.909(3) 4_565 ?
O10A W10 1.912(4) 4_565 ?
O10W O14W 1.70(4) 3_564 ?
O12W Cs2 3.20(2) 3_664 ?
O14W O10W 1.70(4) 3_564 ?
O14W Cs4 3.26(3) 3_564 ?
O14W Cs2 3.71(3) 3_664 ?
O16W Cs1 3.64(3) 1_556 ?
O17W Cs1 3.32(3) 1_556 ?
